data_2216603
loop_
_publ_author_name
' Feng-Mei Sun '
'Li Yang'
'Xiao-Bao Chen'
' Zhao-Xun Lian '

_publ_section_title (<i>E</i>)-<i>N</i>-[(5-Chloro-3-methyl-1-phenyl-1<i>H</i>-pyrazol-4-yl)methylene]aniline
_journal_coeditor_code KJ2071
_journal_issue 12
_journal_name_full 'Acta Crystallographica Section E'
_journal_page_first o4620
_journal_page_last o4620
_journal_paper_doi 10.1107/S1600536807055390
_journal_volume 63
_journal_year 2007
_chemical_formula_iupac 'C17 H14 Cl N3'
_chemical_formula_moiety 'C17 H14 Cl N3'
_chemical_formula_sum 'C17 H14 Cl N3'
_chemical_formula_weight 295.76
_chemical_name_systematic
;
(E)-N-[(5-chloro-3-methyl-1-phenyl-1H-pyrazol-4-yl)methylene]benzenamine
;
_space_group_IT_number 14
_symmetry_cell_setting monoclinic
_symmetry_space_group_name_Hall '-P 2yn'
_symmetry_space_group_name_H-M 'P 1 21/n 1'
_atom_sites_solution_hydrogens geom
_atom_sites_solution_primary direct
_atom_sites_solution_secondary difmap
_audit_creation_method SHELXL97
_cell_angle_alpha 90.00
_cell_angle_beta 102.6480(10)
_cell_angle_gamma 90.00
_cell_formula_units_Z 4
_cell_length_a 8.7837(9)
_cell_length_b 11.0980(12)
_cell_length_c 15.6749(16)
_cell_measurement_reflns_used 9958
_cell_measurement_temperature 293(2)
_cell_measurement_theta_max 18
_cell_measurement_theta_min 12
_cell_volume 1490.9(3)
_computing_cell_refinement 'APEX2 (Bruker 2004)'
_computing_data_collection 'APEX2 (Bruker 2004)'
_computing_data_reduction 'SAINT (Bruker 2004)'
_computing_molecular_graphics 'SHELXTL (Bruker 2004)'
_computing_publication_material 'SHELXTL (Bruker 2004)'
_computing_structure_refinement 'SHELXL97 (Sheldrick, 1997)'
_computing_structure_solution 'SHELXS97 (Sheldrick, 1997)'
_diffrn_measured_fraction_theta_full 0.990
_diffrn_measured_fraction_theta_max 0.990
_diffrn_measurement_device_type 'Bruker APEXII CCD area-detector'
_diffrn_measurement_method '\f and \w scans'
_diffrn_radiation_monochromator graphite
_diffrn_radiation_source 'fine-focus sealed tube'
_diffrn_radiation_type MoK\a
_diffrn_radiation_wavelength 0.71073
_diffrn_reflns_av_R_equivalents 0.0205
_diffrn_reflns_av_sigmaI/netI 0.0188
_diffrn_reflns_limit_h_max 10
_diffrn_reflns_limit_h_min -10
_diffrn_reflns_limit_k_max 13
_diffrn_reflns_limit_k_min -13
_diffrn_reflns_limit_l_max 18
_diffrn_reflns_limit_l_min -18
_diffrn_reflns_number 9958
_diffrn_reflns_theta_full 25.50
_diffrn_reflns_theta_max 25.50
_diffrn_reflns_theta_min 2.66
_diffrn_standards_number 0
_exptl_absorpt_coefficient_mu 0.252
_exptl_absorpt_correction_T_max 0.9550
_exptl_absorpt_correction_T_min 0.8164
_exptl_absorpt_correction_type multi-scan
_exptl_absorpt_process_details '(SADABS; Sheldrick, 1996)'
_exptl_crystal_colour Yellow
_exptl_crystal_density_diffrn 1.318
_exptl_crystal_density_method 'not measured'
_exptl_crystal_description Block
_exptl_crystal_F_000 616
_exptl_crystal_size_max 0.40
_exptl_crystal_size_mid 0.19
_exptl_crystal_size_min 0.18
_refine_diff_density_max 0.165
_refine_diff_density_min -0.206
_refine_ls_extinction_method none
_refine_ls_goodness_of_fit_ref 1.049
_refine_ls_hydrogen_treatment constr
_refine_ls_matrix_type full
_refine_ls_number_parameters 191
_refine_ls_number_reflns 2751
_refine_ls_number_restraints 0
_refine_ls_restrained_S_all 1.049
_refine_ls_R_factor_all 0.0449
_refine_ls_R_factor_gt 0.0344
_refine_ls_shift/su_max 0.002
_refine_ls_shift/su_mean 0.000
_refine_ls_structure_factor_coef Fsqd
_refine_ls_weighting_details 'calc w=1/[\s^2^(Fo^2^)+(0.0366P)^2^+0.4599P] where P=(Fo^2^+2Fc^2^)/3'
_refine_ls_weighting_scheme calc
_refine_ls_wR_factor_gt 0.0839
_refine_ls_wR_factor_ref 0.0909
_reflns_number_gt 2248
_reflns_number_total 2751
_reflns_threshold_expression >2sigma(I)
_cod_data_source_file kj2071.cif
_cod_data_source_block I
_cod_depositor_comments
;
The following automatic conversions were performed:
'_symmetry_cell_setting' value 'Monoclinic' changed to 'monoclinic'
according to '/home/saulius/struct/CIF-dictionaries/cif_core.dic'
dictionary named 'cif_core.dic' version 2.4.1 from
2010-06-29.

'_exptl_absorpt_correction_type' value 'Multi-Scan' changed
to 'multi-scan' according to
'/home/saulius/struct/CIF-dictionaries/cif_core.dic' dictionary named
'cif_core.dic' version 2.4.1 from 2010-06-29.

Automatic conversion script
Id: cif_fix_enum 1527 2010-12-29 10:47:43Z saulius 

The following automatic conversions were performed:

'_symmetry_cell_setting' value 'Monoclinic' changed to 'monoclinic'
according to /home/saulius/struct/CIF-dictionaries/cif_core.dic
dictionary named 'cif_core.dic' version 2.4.1 from
2010-06-29.

'_exptl_absorpt_correction_type' value 'Multi-Scan'
changed to 'multi-scan' according to
/home/saulius/struct/CIF-dictionaries/cif_core.dic dictionary named
'cif_core.dic' version 2.4.1 from 2010-06-29.

Automatic conversion script
Id: cif_fix_values 1715 2011-07-08 13:25:40Z adriana 
;
_cod_original_sg_symbol_H-M P21/n
_cod_database_code 2216603
_cod_database_fobs_code 2216603

loop_
_symmetry_equiv_pos_as_xyz
'x, y, z'
'-x+1/2, y+1/2, -z+1/2'
'-x, -y, -z'
'x-1/2, -y-1/2, z-1/2'

loop_
_atom_site_type_symbol
_atom_site_label
_atom_site_fract_x
_atom_site_fract_y
_atom_site_fract_z
_atom_site_U_iso_or_equiv
_atom_site_adp_type
_atom_site_calc_flag
_atom_site_refinement_flags
_atom_site_occupancy
Cl Cl1 0.63039(5) 0.64323(4) 1.01319(3) 0.05415(16) Uani d . 1
N N1 0.74453(16) 0.43848(11) 1.09347(8) 0.0404(3) Uani d . 1
N N2 0.82316(17) 0.33487(12) 1.08197(9) 0.0440(3) Uani d . 1
N N3 0.86228(18) 0.43674(13) 0.82194(9) 0.0515(4) Uani d . 1
C C1 0.7028(2) 0.55738(16) 1.21758(12) 0.0531(5) Uani d . 1
H H1 0.7539 0.6225 1.1991 0.064 Uiso calc R 1
C C2 0.6436(3) 0.56587(18) 1.29239(12) 0.0633(5) Uani d . 1
H H2 0.6532 0.6377 1.3237 0.076 Uiso calc R 1
C C3 0.5710(3) 0.46867(18) 1.32053(13) 0.0627(5) Uani d . 1
H H3 0.5322 0.4749 1.3710 0.075 Uiso calc R 1
C C4 0.5553(2) 0.36212(17) 1.27452(12) 0.0558(5) Uani d . 1
H H4 0.5069 0.2964 1.2941 0.067 Uiso calc R 1
C C5 0.6118(2) 0.35303(15) 1.19894(11) 0.0466(4) Uani d . 1
H H5 0.6007 0.2815 1.1672 0.056 Uiso calc R 1
C C6 0.68477(19) 0.45104(14) 1.17102(10) 0.0406(4) Uani d . 1
C C7 0.73015(19) 0.50980(14) 1.02245(10) 0.0402(4) Uani d . 1
C C8 0.80029(19) 0.45418(15) 0.96253(10) 0.0409(4) Uani d . 1
C C9 0.85765(19) 0.34494(15) 1.00415(10) 0.0418(4) Uani d . 1
C C10 0.9500(2) 0.24798(17) 0.97332(12) 0.0559(5) Uani d . 1
H H10A 0.9787 0.1883 1.0183 0.084 Uiso calc R 1
H H10B 1.0425 0.2820 0.9599 0.084 Uiso calc R 1
H H10C 0.8883 0.2111 0.9218 0.084 Uiso calc R 1
C C11 0.8068(2) 0.49883(16) 0.87614(11) 0.0454(4) Uani d . 1
H H11 0.7690 0.5757 0.8600 0.055 Uiso calc R 1
C C12 0.8679(2) 0.48835(16) 0.73967(11) 0.0470(4) Uani d . 1
C C13 0.9156(2) 0.60538(18) 0.73050(12) 0.0540(5) Uani d . 1
H H13 0.9405 0.6556 0.7790 0.065 Uiso calc R 1
C C14 0.9263(3) 0.6478(2) 0.64888(13) 0.0655(6) Uani d . 1
H H14 0.9594 0.7264 0.6431 0.079 Uiso calc R 1
C C15 0.8887(3) 0.5751(2) 0.57643(13) 0.0687(6) Uani d . 1
H H15 0.8960 0.6043 0.5219 0.082 Uiso calc R 1
C C16 0.8404(3) 0.4591(2) 0.58506(13) 0.0685(6) Uani d . 1
H H16 0.8134 0.4100 0.5360 0.082 Uiso calc R 1
C C17 0.8315(2) 0.41479(19) 0.66612(12) 0.0604(5) Uani d . 1
H H17 0.8010 0.3354 0.6716 0.072 Uiso calc R 1

loop_
_atom_site_aniso_label
_atom_site_aniso_U_11
_atom_site_aniso_U_22
_atom_site_aniso_U_33
_atom_site_aniso_U_12
_atom_site_aniso_U_13
_atom_site_aniso_U_23
Cl1 0.0622(3) 0.0463(3) 0.0581(3) 0.0086(2) 0.0222(2) 0.0086(2)
N1 0.0501(8) 0.0379(7) 0.0369(7) -0.0010(6) 0.0173(6) 0.0002(6)
N2 0.0564(9) 0.0391(8) 0.0394(8) 0.0010(6) 0.0168(7) 0.0005(6)
N3 0.0644(10) 0.0532(9) 0.0419(8) 0.0009(7) 0.0223(7) 0.0059(7)
C1 0.0696(12) 0.0448(10) 0.0489(10) -0.0097(9) 0.0220(9) -0.0056(8)
C2 0.0918(16) 0.0539(12) 0.0504(11) -0.0034(11) 0.0293(11) -0.0144(9)
C3 0.0837(15) 0.0666(13) 0.0474(11) 0.0015(11) 0.0351(10) -0.0037(9)
C4 0.0721(13) 0.0549(11) 0.0477(10) -0.0054(9) 0.0289(9) 0.0048(9)
C5 0.0605(11) 0.0423(9) 0.0411(9) -0.0021(8) 0.0196(8) -0.0001(7)
C6 0.0477(10) 0.0435(9) 0.0330(8) 0.0000(7) 0.0140(7) 0.0006(7)
C7 0.0437(9) 0.0381(9) 0.0406(9) -0.0039(7) 0.0134(7) 0.0032(7)
C8 0.0433(9) 0.0443(9) 0.0379(8) -0.0059(7) 0.0151(7) 0.0004(7)
C9 0.0474(10) 0.0422(9) 0.0387(9) -0.0036(7) 0.0156(7) -0.0012(7)
C10 0.0671(12) 0.0535(11) 0.0542(11) 0.0063(9) 0.0285(9) 0.0004(9)
C11 0.0483(10) 0.0474(10) 0.0434(9) -0.0016(8) 0.0161(8) 0.0069(8)
C12 0.0489(10) 0.0554(11) 0.0406(9) 0.0078(8) 0.0185(8) 0.0078(8)
C13 0.0572(11) 0.0635(12) 0.0431(10) -0.0049(9) 0.0149(8) 0.0047(9)
C14 0.0731(14) 0.0708(14) 0.0569(12) -0.0066(11) 0.0240(10) 0.0171(10)
C15 0.0809(15) 0.0877(16) 0.0448(11) 0.0160(13) 0.0295(10) 0.0163(11)
C16 0.0896(16) 0.0768(15) 0.0441(11) 0.0179(12) 0.0257(10) -0.0026(10)
C17 0.0789(14) 0.0554(11) 0.0529(11) 0.0069(10) 0.0279(10) 0.0002(9)

loop_
_atom_type_symbol
_atom_type_description
_atom_type_scat_dispersion_real
_atom_type_scat_dispersion_imag
_atom_type_scat_source
C C 0.0033 0.0016 'International Tables Vol C Tables 4.2.6.8 and 6.1.1.4'
H H 0.0000 0.0000 'International Tables Vol C Tables 4.2.6.8 and 6.1.1.4'
N N 0.0061 0.0033 'International Tables Vol C Tables 4.2.6.8 and 6.1.1.4'
Cl Cl 0.1484 0.1585 'International Tables Vol C Tables 4.2.6.8 and 6.1.1.4'

loop_
_geom_angle_atom_site_label_1
_geom_angle_atom_site_label_2
_geom_angle_atom_site_label_3
_geom_angle
C7 N1 N2 109.99(13)
C7 N1 C6 131.12(14)
N2 N1 C6 118.76(12)
C9 N2 N1 105.86(13)
C11 N3 C12 118.84(15)
C6 C1 C2 119.03(17)
C6 C1 H1 120.5
C2 C1 H1 120.5
C3 C2 C1 120.31(18)
C3 C2 H2 119.8
C1 C2 H2 119.8
C2 C3 C4 120.43(17)
C2 C3 H3 119.8
C4 C3 H3 119.8
C3 C4 C5 119.84(17)
C3 C4 H4 120.1
C5 C4 H4 120.1
C6 C5 C4 119.45(16)
C6 C5 H5 120.3
C4 C5 H5 120.3
C1 C6 C5 120.92(15)
C1 C6 N1 120.77(15)
C5 C6 N1 118.29(14)
N1 C7 C8 108.96(14)
N1 C7 Cl1 122.11(12)
C8 C7 Cl1 128.87(13)
C7 C8 C9 103.69(14)
C7 C8 C11 126.65(16)
C9 C8 C11 129.64(15)
N2 C9 C8 111.50(14)
N2 C9 C10 119.23(15)
C8 C9 C10 129.25(15)
C9 C10 H10A 109.5
C9 C10 H10B 109.5
H10A C10 H10B 109.5
C9 C10 H10C 109.5
H10A C10 H10C 109.5
H10B C10 H10C 109.5
N3 C11 C8 122.45(16)
N3 C11 H11 118.8
C8 C11 H11 118.8
C13 C12 C17 119.01(16)
C13 C12 N3 123.00(16)
C17 C12 N3 117.90(17)
C12 C13 C14 119.93(18)
C12 C13 H13 120.0
C14 C13 H13 120.0
C15 C14 C13 120.7(2)
C15 C14 H14 119.6
C13 C14 H14 119.6
C16 C15 C14 119.58(18)
C16 C15 H15 120.2
C14 C15 H15 120.2
C15 C16 C17 120.4(2)
C15 C16 H16 119.8
C17 C16 H16 119.8
C16 C17 C12 120.3(2)
C16 C17 H17 119.9
C12 C17 H17 119.9

loop_
_geom_bond_atom_site_label_1
_geom_bond_atom_site_label_2
_geom_bond_distance
Cl1 C7 1.7106(17)
N1 C7 1.349(2)
N1 N2 1.3734(18)
N1 C6 1.4324(19)
N2 C9 1.324(2)
N3 C11 1.271(2)
N3 C12 1.422(2)
C1 C6 1.378(2)
C1 C2 1.386(2)
C1 H1 0.9300
C2 C3 1.374(3)
C2 H2 0.9300
C3 C4 1.376(3)
C3 H3 0.9300
C4 C5 1.384(2)
C4 H4 0.9300
C5 C6 1.382(2)
C5 H5 0.9300
C7 C8 1.377(2)
C8 C9 1.416(2)
C8 C11 1.455(2)
C9 C10 1.490(2)
C10 H10A 0.9600
C10 H10B 0.9600
C10 H10C 0.9600
C11 H11 0.9300
C12 C13 1.382(3)
C12 C17 1.392(3)
C13 C14 1.386(2)
C13 H13 0.9300
C14 C15 1.373(3)
C14 H14 0.9300
C15 C16 1.371(3)
C15 H15 0.9300
C16 C17 1.381(3)
C16 H16 0.9300
C17 H17 0.9300

loop_
_geom_torsion_atom_site_label_1
_geom_torsion_atom_site_label_2
_geom_torsion_atom_site_label_3
_geom_torsion_atom_site_label_4
_geom_torsion
C7 N1 N2 C9 0.75(18)
C6 N1 N2 C9 176.95(14)
C6 C1 C2 C3 1.3(3)
C1 C2 C3 C4 -0.4(3)
C2 C3 C4 C5 -0.6(3)
C3 C4 C5 C6 0.6(3)
C2 C1 C6 C5 -1.3(3)
C2 C1 C6 N1 -179.85(17)
C4 C5 C6 C1 0.3(3)
C4 C5 C6 N1 178.91(16)
C7 N1 C6 C1 -49.2(3)
N2 N1 C6 C1 135.51(17)
C7 N1 C6 C5 132.20(18)
N2 N1 C6 C5 -43.1(2)
N2 N1 C7 C8 -0.27(19)
C6 N1 C7 C8 -175.84(15)
N2 N1 C7 Cl1 177.06(11)
C6 N1 C7 Cl1 1.5(2)
N1 C7 C8 C9 -0.30(18)
Cl1 C7 C8 C9 -177.38(13)
N1 C7 C8 C11 177.98(15)
Cl1 C7 C8 C11 0.9(3)
N1 N2 C9 C8 -0.95(18)
N1 N2 C9 C10 177.53(15)
C7 C8 C9 N2 0.79(19)
C11 C8 C9 N2 -177.42(16)
C7 C8 C9 C10 -177.49(18)
C11 C8 C9 C10 4.3(3)
C12 N3 C11 C8 -178.45(16)
C7 C8 C11 N3 -173.72(17)
C9 C8 C11 N3 4.1(3)
C11 N3 C12 C13 43.5(3)
C11 N3 C12 C17 -140.12(18)
C17 C12 C13 C14 0.1(3)
N3 C12 C13 C14 176.48(18)
C12 C13 C14 C15 0.5(3)
C13 C14 C15 C16 -0.2(3)
C14 C15 C16 C17 -0.9(3)
C15 C16 C17 C12 1.6(3)
C13 C12 C17 C16 -1.2(3)
N3 C12 C17 C16 -177.71(18)

loop_
_cod_related_entry_id
_cod_related_entry_database
_cod_related_entry_code
1 ChemSpider 30655385
